data_2211622
loop_
_publ_author_name
'Xiao-Bao Chen'
'De-Qing Shi'

_publ_section_title
(<i>E</i>)-<i>N</i>^2^-{3-[(6-Chloropyridin-3-yl)methyl]-5-cyano-3<i>H</i>-1,2,3-triazol-4-yl}-<i>N</i>^1^,<i>N</i>^1^-bis(2-hydroxyethyl)formamidine
_journal_coeditor_code SJ2156
_journal_issue 12
_journal_name_full 'Acta Crystallographica Section E'
_journal_page_first o5464
_journal_page_last o5466
_journal_paper_doi 10.1107/S160053680604551X
_journal_volume 62
_journal_year 2006
_chemical_formula_iupac 'C14 H16 Cl N7 O2'
_chemical_formula_moiety 'C14 H16 Cl N7 O2'
_chemical_formula_sum 'C14 H16 Cl N7 O2'
_chemical_formula_weight 349.79
_chemical_name_systematic
;
(E)-N^2^{3-[(6-Chloropyridin-3-yl)methyl]-5-cyano-3H-1,2,3-triazol-4-yl}-
N^1^,N^1^-bis(2-hydroxyethyl)formamidine
;
_space_group_IT_number 14
_symmetry_cell_setting monoclinic
_symmetry_space_group_name_Hall '-P 2ybc'
_symmetry_space_group_name_H-M 'P 1 21/c 1'
_atom_sites_solution_hydrogens geom
_atom_sites_solution_primary direct
_atom_sites_solution_secondary difmap
_cell_angle_alpha 90.00
_cell_angle_beta 90.438(2)
_cell_angle_gamma 90.00
_cell_formula_units_Z 4
_cell_length_a 7.6293(9)
_cell_length_b 8.1921(9)
_cell_length_c 26.351(3)
_cell_measurement_reflns_used 3647
_cell_measurement_temperature 298(2)
_cell_measurement_theta_max 27.13
_cell_measurement_theta_min 2.49
_cell_volume 1646.9(3)
_computing_cell_refinement 'SAINT (Bruker, 2000)'
_computing_data_collection 'SMART (Bruker, 2000)'
_computing_data_reduction SAINT
_computing_molecular_graphics 'SHELXTL (Bruker, 1997)'
_computing_publication_material SHELXTL
_computing_structure_refinement 'SHELXL97 (Sheldrick, 1997)'
_computing_structure_solution 'SHELXS97 (Sheldrick, 1997)'
_diffrn_ambient_temperature 298(2)
_diffrn_measured_fraction_theta_full 0.991
_diffrn_measured_fraction_theta_max 0.991
_diffrn_measurement_device_type 'Bruker SMART APEX CCD area-detector'
_diffrn_measurement_method '\f and \w'
_diffrn_radiation_monochromator graphite
_diffrn_radiation_source 'fine-focus sealed tube'
_diffrn_radiation_type MoK\a
_diffrn_radiation_wavelength 0.71073
_diffrn_reflns_av_R_equivalents 0.0249
_diffrn_reflns_av_sigmaI/netI 0.0301
_diffrn_reflns_limit_h_max 9
_diffrn_reflns_limit_h_min -9
_diffrn_reflns_limit_k_max 10
_diffrn_reflns_limit_k_min -10
_diffrn_reflns_limit_l_max 26
_diffrn_reflns_limit_l_min -33
_diffrn_reflns_number 9222
_diffrn_reflns_theta_full 27.00
_diffrn_reflns_theta_max 27.00
_diffrn_reflns_theta_min 2.60
_diffrn_standards_number 0
_exptl_absorpt_coefficient_mu 0.255
_exptl_absorpt_correction_T_max 0.9507
_exptl_absorpt_correction_T_min 0.9273
_exptl_absorpt_correction_type multi-scan
_exptl_absorpt_process_details '(SADABS; Sheldrick, 2001)'
_exptl_crystal_colour colorless
_exptl_crystal_density_diffrn 1.411
_exptl_crystal_density_method 'not measured'
_exptl_crystal_description block
_exptl_crystal_F_000 728
_exptl_crystal_size_max 0.30
_exptl_crystal_size_mid 0.20
_exptl_crystal_size_min 0.20
_refine_diff_density_max 0.329
_refine_diff_density_min -0.266
_refine_ls_extinction_method none
_refine_ls_goodness_of_fit_ref 1.083
_refine_ls_hydrogen_treatment mixed
_refine_ls_matrix_type full
_refine_ls_number_parameters 223
_refine_ls_number_reflns 3558
_refine_ls_number_restraints 0
_refine_ls_restrained_S_all 1.083
_refine_ls_R_factor_all 0.0673
_refine_ls_R_factor_gt 0.0553
_refine_ls_shift/su_max 0.004
_refine_ls_shift/su_mean 0.001
_refine_ls_structure_factor_coef Fsqd
_refine_ls_weighting_details 'calc w=1/[\s^2^(Fo^2^)+(0.0579P)^2^+0.7964P] where P=(Fo^2^+2Fc^2^)/3'
_refine_ls_weighting_scheme calc
_refine_ls_wR_factor_gt 0.1359
_refine_ls_wR_factor_ref 0.1424
_reflns_number_gt 2902
_reflns_number_total 3558
_reflns_threshold_expression I>2\s(I)
_cod_data_source_file sj2156.cif
_cod_data_source_block I
_cod_depositor_comments
;
The following automatic conversions were performed:
'_symmetry_cell_setting' value 'Monoclinic' changed to 'monoclinic'
according to '/home/saulius/struct/CIF-dictionaries/cif_core.dic'
dictionary named 'cif_core.dic' version 2.4.1 from 2010-06-29.

Automatic conversion script
Id: cif_fix_enum 1527 2010-12-29 10:47:43Z saulius 

The following automatic conversions were performed:

'_symmetry_cell_setting' value 'Monoclinic' changed to 'monoclinic'
according to /home/saulius/struct/CIF-dictionaries/cif_core.dic
dictionary named 'cif_core.dic' version 2.4.1 from 2010-06-29.

Automatic conversion script
Id: cif_fix_values 1715 2011-07-08 13:25:40Z adriana 
;
_cod_original_sg_symbol_H-M 'P 21/c'
_cod_database_code 2211622
_cod_database_fobs_code 2211622

loop_
_symmetry_equiv_pos_as_xyz
'x, y, z'
'-x, y+1/2, -z+1/2'
'-x, -y, -z'
'x, -y-1/2, z-1/2'

loop_
_atom_site_type_symbol
_atom_site_label
_atom_site_fract_x
_atom_site_fract_y
_atom_site_fract_z
_atom_site_U_iso_or_equiv
_atom_site_adp_type
_atom_site_calc_flag
_atom_site_refinement_flags
_atom_site_occupancy
C C1 0.2573(3) 0.0192(3) 1.01527(8) 0.0434(5) Uani d . 1
C C2 0.2283(3) -0.1198(3) 0.98690(9) 0.0506(6) Uani d . 1
H H2 0.2345 -0.2230 1.0015 0.061 Uiso calc R 1
C C3 0.1901(3) -0.1000(3) 0.93636(9) 0.0496(6) Uani d . 1
H H3 0.1717 -0.1908 0.9158 0.059 Uiso calc R 1
C C4 0.1788(3) 0.0552(3) 0.91601(8) 0.0403(5) Uani d . 1
C C5 0.2082(3) 0.1853(3) 0.94826(8) 0.0434(5) Uani d . 1
H H5 0.2004 0.2901 0.9349 0.052 Uiso calc R 1
C C6 0.1429(3) 0.0840(3) 0.86023(8) 0.0471(5) Uani d . 1
H H6A 0.0347 0.0299 0.8505 0.057 Uiso calc R 1
H H6B 0.1286 0.2001 0.8541 0.057 Uiso calc R 1
C C7 0.5305(3) -0.0232(3) 0.79287(8) 0.0416(5) Uani d . 1
C C8 0.7032(4) -0.0204(3) 0.77298(10) 0.0524(6) Uani d . 1
C C10 0.6143(3) 0.3195(3) 0.82597(7) 0.0386(5) Uani d . 1
H H10 0.6896 0.2652 0.8041 0.046 Uiso calc R 1
C C11 0.8085(3) 0.5487(3) 0.81822(10) 0.0535(6) Uani d . 1
H H11A 0.7648 0.6388 0.7979 0.064 Uiso calc R 1
H H11B 0.8653 0.4724 0.7955 0.064 Uiso calc R 1
C C12 0.9412(4) 0.6125(4) 0.85455(11) 0.0648(7) Uani d . 1
H H12A 1.0376 0.6584 0.8354 0.078 Uiso calc R 1
H H12B 0.8888 0.7005 0.8738 0.078 Uiso calc R 1
C C13 0.5416(3) 0.5558(3) 0.87567(9) 0.0487(6) Uani d . 1
H H13A 0.4220 0.5446 0.8634 0.058 Uiso calc R 1
H H13B 0.5717 0.6708 0.8747 0.058 Uiso calc R 1
C C14 0.5518(4) 0.4964(3) 0.92997(9) 0.0538(6) Uani d . 1
H H14A 0.4648 0.5538 0.9498 0.065 Uiso calc R 1
H H14B 0.5229 0.3811 0.9307 0.065 Uiso calc R 1
Cl Cl1 0.31138(10) -0.00025(9) 1.07913(2) 0.0648(2) Uani d . 1
N N1 0.2474(2) 0.1694(2) 0.99772(7) 0.0466(5) Uani d . 1
N N2 0.2867(2) 0.0216(2) 0.82938(7) 0.0418(4) Uani d . 1
N N3 0.2798(3) -0.1318(2) 0.81001(7) 0.0508(5) Uani d . 1
N N4 0.4279(3) -0.1588(2) 0.78786(7) 0.0501(5) Uani d . 1
C C9 0.4411(3) 0.0950(3) 0.82036(7) 0.0374(5) Uani d . 1
N N5 0.8428(4) -0.0199(4) 0.75797(12) 0.0833(8) Uani d . 1
N N6 0.4708(2) 0.2476(2) 0.83927(6) 0.0398(4) Uani d . 1
N N7 0.6584(3) 0.4662(2) 0.84198(7) 0.0427(4) Uani d . 1
O O1 0.7192(3) 0.5192(2) 0.95303(7) 0.0582(5) Uani d . 1
H H1 0.726(4) 0.615(4) 0.9632(13) 0.087 Uiso d . 1
O O2 1.0088(3) 0.4969(3) 0.88861(10) 0.0794(7) Uani d . 1
H H2A 0.914(6) 0.483(5) 0.9097(17) 0.119 Uiso d . 1

loop_
_atom_site_aniso_label
_atom_site_aniso_U_11
_atom_site_aniso_U_22
_atom_site_aniso_U_33
_atom_site_aniso_U_12
_atom_site_aniso_U_13
_atom_site_aniso_U_23
C1 0.0398(12) 0.0539(14) 0.0365(11) -0.0009(10) 0.0023(9) -0.0002(10)
C2 0.0563(15) 0.0441(13) 0.0515(13) -0.0043(11) 0.0041(11) 0.0037(10)
C3 0.0542(14) 0.0488(13) 0.0457(13) -0.0099(11) 0.0028(10) -0.0085(10)
C4 0.0300(10) 0.0541(13) 0.0369(11) -0.0074(9) 0.0048(8) -0.0039(9)
C5 0.0436(12) 0.0454(12) 0.0414(12) -0.0042(10) 0.0027(9) 0.0004(9)
C6 0.0365(12) 0.0654(15) 0.0394(12) -0.0077(11) 0.0004(9) -0.0031(11)
C7 0.0506(13) 0.0433(12) 0.0310(10) -0.0036(10) 0.0009(9) 0.0017(9)
C8 0.0592(16) 0.0488(14) 0.0493(14) 0.0030(11) 0.0071(11) -0.0005(11)
C10 0.0428(12) 0.0436(12) 0.0293(10) -0.0022(9) -0.0005(8) 0.0017(8)
C11 0.0569(15) 0.0522(14) 0.0515(14) -0.0160(12) 0.0064(11) 0.0101(11)
C12 0.0562(16) 0.0665(17) 0.0719(18) -0.0195(14) 0.0080(13) -0.0063(14)
C13 0.0504(14) 0.0402(12) 0.0555(14) -0.0028(10) -0.0026(11) -0.0038(10)
C14 0.0633(16) 0.0512(14) 0.0471(13) -0.0080(12) 0.0140(12) -0.0077(11)
Cl1 0.0767(5) 0.0770(5) 0.0405(3) 0.0054(3) -0.0090(3) 0.0032(3)
N1 0.0511(11) 0.0471(11) 0.0415(10) -0.0022(9) -0.0026(8) -0.0053(8)
N2 0.0440(10) 0.0484(11) 0.0328(9) -0.0113(8) 0.0010(7) -0.0033(8)
N3 0.0613(13) 0.0509(11) 0.0402(10) -0.0167(10) 0.0018(9) -0.0048(8)
N4 0.0648(13) 0.0465(11) 0.0389(10) -0.0087(10) 0.0022(9) -0.0040(8)
C9 0.0419(11) 0.0440(11) 0.0263(9) -0.0061(9) -0.0014(8) 0.0025(8)
N5 0.0652(17) 0.088(2) 0.097(2) 0.0102(14) 0.0264(15) 0.0041(15)
N6 0.0422(10) 0.0423(10) 0.0349(9) -0.0051(8) -0.0001(7) -0.0002(8)
N7 0.0479(11) 0.0437(10) 0.0366(9) -0.0103(8) 0.0017(8) 0.0026(8)
O1 0.0747(13) 0.0546(11) 0.0453(10) -0.0036(9) -0.0006(8) -0.0073(8)
O2 0.0562(13) 0.1039(18) 0.0780(15) 0.0102(11) -0.0044(10) 0.0070(12)

loop_
_atom_type_symbol
_atom_type_description
_atom_type_scat_dispersion_real
_atom_type_scat_dispersion_imag
_atom_type_scat_source
C C 0.0033 0.0016 'International Tables Vol C Tables 4.2.6.8 and 6.1.1.4'
H H 0.0000 0.0000 'International Tables Vol C Tables 4.2.6.8 and 6.1.1.4'
N N 0.0061 0.0033 'International Tables Vol C Tables 4.2.6.8 and 6.1.1.4'
O O 0.0106 0.0060 'International Tables Vol C Tables 4.2.6.8 and 6.1.1.4'
Cl Cl 0.1484 0.1585 'International Tables Vol C Tables 4.2.6.8 and 6.1.1.4'

loop_
_geom_angle_atom_site_label_1
_geom_angle_atom_site_label_2
_geom_angle_atom_site_label_3
_geom_angle
N1 C1 C2 125.0(2)
N1 C1 Cl1 116.02(17)
C2 C1 Cl1 119.02(18)
C3 C2 C1 117.4(2)
C3 C2 H2 121.3
C1 C2 H2 121.3
C2 C3 C4 119.9(2)
C2 C3 H3 120.1
C4 C3 H3 120.1
C5 C4 C3 117.5(2)
C5 C4 C6 120.4(2)
C3 C4 C6 122.1(2)
N1 C5 C4 123.9(2)
N1 C5 H5 118.1
C4 C5 H5 118.1
N2 C6 C4 110.76(19)
N2 C6 H6A 109.5
C4 C6 H6A 109.5
N2 C6 H6B 109.5
C4 C6 H6B 109.5
H6A C6 H6B 108.1
N4 C7 C9 109.5(2)
N4 C7 C8 120.7(2)
C9 C7 C8 129.8(2)
N5 C8 C7 178.5(3)
N6 C10 N7 122.9(2)
N6 C10 H10 118.5
N7 C10 H10 118.5
N7 C11 C12 114.6(2)
N7 C11 H11A 108.6
C12 C11 H11A 108.6
N7 C11 H11B 108.6
C12 C11 H11B 108.6
H11A C11 H11B 107.6
O2 C12 C11 114.9(2)
O2 C12 H12A 108.5
C11 C12 H12A 108.5
O2 C12 H12B 108.5
C11 C12 H12B 108.5
H12A C12 H12B 107.5
N7 C13 C14 112.7(2)
N7 C13 H13A 109.0
C14 C13 H13A 109.0
N7 C13 H13B 109.0
C14 C13 H13B 109.0
H13A C13 H13B 107.8
O1 C14 C13 113.7(2)
O1 C14 H14A 108.8
C13 C14 H14A 108.8
O1 C14 H14B 108.8
C13 C14 H14B 108.8
H14A C14 H14B 107.7
C1 N1 C5 116.34(19)
C9 N2 N3 112.26(18)
C9 N2 C6 127.13(19)
N3 N2 C6 120.35(18)
N4 N3 N2 107.24(18)
N3 N4 C7 108.60(19)
N2 C9 N6 119.20(19)
N2 C9 C7 102.38(18)
N6 C9 C7 138.4(2)
C10 N6 C9 117.17(18)
C10 N7 C13 119.86(19)
C10 N7 C11 118.69(19)
C13 N7 C11 120.5(2)
C14 O1 H1 108(2)
C12 O2 H2A 101(3)

loop_
_geom_bond_atom_site_label_1
_geom_bond_atom_site_label_2
_geom_bond_distance
_geom_bond_publ_flag
C1 N1 1.316(3) ?
C1 C2 1.379(3) ?
C1 Cl1 1.737(2) ?
C2 C3 1.371(3) ?
C2 H2 0.9300 ?
C3 C4 1.382(3) ?
C3 H3 0.9300 ?
C4 C5 1.380(3) ?
C4 C6 1.512(3) ?
C5 N1 1.341(3) ?
C5 H5 0.9300 ?
C6 N2 1.463(3) ?
C6 H6A 0.9700 ?
C6 H6B 0.9700 ?
C7 N4 1.365(3) yes
C7 C9 1.391(3) yes
C7 C8 1.422(4) yes
C8 N5 1.139(4) yes
C10 N6 1.294(3) yes
C10 N7 1.316(3) yes
C10 H10 0.9300 ?
C11 N7 1.474(3) ?
C11 C12 1.483(4) ?
C11 H11A 0.9700 ?
C11 H11B 0.9700 ?
C12 O2 1.400(4) ?
C12 H12A 0.9700 ?
C12 H12B 0.9700 ?
C13 N7 1.460(3) ?
C13 C14 1.513(3) ?
C13 H13A 0.9700 ?
C13 H13B 0.9700 ?
C14 O1 1.423(3) ?
C14 H14A 0.9700 ?
C14 H14B 0.9700 ?
N2 C9 1.345(3) yes
N2 N3 1.357(3) yes
N3 N4 1.295(3) yes
C9 N6 1.364(3) yes
O1 H1 0.83(4) ?
O2 H2A 0.92(5) ?

loop_
_geom_hbond_atom_site_label_D
_geom_hbond_atom_site_label_H
_geom_hbond_atom_site_label_A
_geom_hbond_site_symmetry_A
_geom_hbond_distance_DH
_geom_hbond_distance_HA
_geom_hbond_distance_DA
_geom_hbond_angle_DHA
O2 H2A O1 . 0.92(5) 1.91(5) 2.802(3) 164(4)
C12 H12A N3 1_665 0.97 2.61 3.533(3) 158.1
C5 H5 O2 1_455 0.93 2.54 3.356(3) 146.3
O1 H1 N1 3_667 0.83(4) 2.05(4) 2.873(3) 168(3)

loop_
_geom_torsion_atom_site_label_1
_geom_torsion_atom_site_label_2
_geom_torsion_atom_site_label_3
_geom_torsion_atom_site_label_4
_geom_torsion
N1 C1 C2 C3 1.5(4)
Cl1 C1 C2 C3 -178.46(18)
C1 C2 C3 C4 -1.1(4)
C2 C3 C4 C5 0.3(3)
C2 C3 C4 C6 178.0(2)
C3 C4 C5 N1 0.3(3)
C6 C4 C5 N1 -177.39(19)
C5 C4 C6 N2 112.9(2)
C3 C4 C6 N2 -64.7(3)
N4 C7 C8 N5 -82(13)
C9 C7 C8 N5 95(12)
N7 C11 C12 O2 54.9(3)
N7 C13 C14 O1 63.3(3)
C2 C1 N1 C5 -0.9(3)
Cl1 C1 N1 C5 179.06(16)
C4 C5 N1 C1 0.0(3)
C4 C6 N2 C9 -80.3(3)
C4 C6 N2 N3 93.4(2)
C9 N2 N3 N4 -0.7(2)
C6 N2 N3 N4 -175.34(19)
N2 N3 N4 C7 0.0(2)
C9 C7 N4 N3 0.7(3)
C8 C7 N4 N3 178.5(2)
N3 N2 C9 N6 -177.39(17)
C6 N2 C9 N6 -3.2(3)
N3 N2 C9 C7 1.1(2)
C6 N2 C9 C7 175.2(2)
N4 C7 C9 N2 -1.0(2)
C8 C7 C9 N2 -178.6(2)
N4 C7 C9 N6 176.9(2)
C8 C7 C9 N6 -0.6(4)
N7 C10 N6 C9 -179.45(19)
N2 C9 N6 C10 -173.99(18)
C7 C9 N6 C10 8.3(4)
N6 C10 N7 C13 -0.9(3)
N6 C10 N7 C11 -169.9(2)
C14 C13 N7 C10 77.6(3)
C14 C13 N7 C11 -113.7(2)
C12 C11 N7 C10 -128.8(2)
C12 C11 N7 C13 62.3(3)

loop_
_cod_related_entry_id
_cod_related_entry_database
_cod_related_entry_code
1 ChemSpider 30655125
